data_1507904
loop_
_publ_author_name
Zhu,
Bao-Yong'
'Zhang, Xiu-Ling'
'Guo, Feng'
'Liu, Xin-Hua'

_publ_section_title
;
 Synthesis and characterization of four new coordination polymers
 constructed with d10 metals and mixed flexible ligands under solvothermal
 conditions
;
_journal_name_full
;
Inorganica Chimica Acta
;
_journal_page_first 58
_journal_page_last 65
_journal_paper_doi 10.1016/j.ica.2012.04.044
_journal_volume 391
_journal_year 2012
_chemical_formula_sum 'C23 H28 N5 O7 Zn'
_chemical_formula_weight 551.87
_space_group_IT_number 2
_symmetry_cell_setting triclinic
_symmetry_space_group_name_Hall '-P 1'
_symmetry_space_group_name_H-M 'P -1'
_atom_sites_solution_hydrogens geom
_atom_sites_solution_primary direct
_atom_sites_solution_secondary difmap
_cell_angle_alpha 78.883(1)
_cell_angle_beta 86.361(2)
_cell_angle_gamma 80.004(2)
_cell_formula_units_Z 2
_cell_length_a 9.367(1)
_cell_length_b 10.250(1)
_cell_length_c 13.849(2)
_cell_measurement_reflns_used 3937
_cell_measurement_temperature 296(2)
_cell_measurement_theta_max 27.29
_cell_measurement_theta_min 2.63
_cell_volume 1284.3(3)
_computing_cell_refinement 'Bruker SMART'
_computing_data_collection 'bruker smart'
_computing_data_reduction 'Bruker SAINT'
_computing_molecular_graphics 'SHELXTL(Sheldrick, 2008)'
_computing_publication_material 'WINGX (Farrugia,1999)'
_computing_structure_refinement 'SHELXL-97 (Sheldrick, 2008)'
_computing_structure_solution 'SIR97 (Altomare,1999)'
_diffrn_ambient_temperature 293(2)
_diffrn_measured_fraction_theta_full 0.962
_diffrn_measured_fraction_theta_max 0.962
_diffrn_measurement_device_type 'bruker apex2 ccd area-detector diffractometer'
_diffrn_measurement_method '\f and \w scans'
_diffrn_radiation_monochromator graphite
_diffrn_radiation_source 'fine-focus sealed tube'
_diffrn_radiation_type mok\a
_diffrn_radiation_wavelength 0.71069
_diffrn_reflns_av_R_equivalents 0.0137
_diffrn_reflns_av_sigmaI/netI 0.0281
_diffrn_reflns_limit_h_max 11
_diffrn_reflns_limit_h_min -12
_diffrn_reflns_limit_k_max 13
_diffrn_reflns_limit_k_min -12
_diffrn_reflns_limit_l_max 17
_diffrn_reflns_limit_l_min -17
_diffrn_reflns_number 7994
_diffrn_reflns_theta_full 27.49
_diffrn_reflns_theta_max 27.49
_diffrn_reflns_theta_min 1.50
_exptl_absorpt_coefficient_mu 1.007
_exptl_absorpt_correction_T_max 0.9193
_exptl_absorpt_correction_T_min 0.6329
_exptl_absorpt_correction_type multi-scan
_exptl_absorpt_process_details '(sadabs; bruker, 2001)'
_exptl_crystal_colour colourless
_exptl_crystal_density_diffrn 1.427
_exptl_crystal_density_method 'not measured'
_exptl_crystal_description plate
_exptl_crystal_F_000 574
_exptl_crystal_size_max 0.50
_exptl_crystal_size_mid 0.18
_exptl_crystal_size_min 0.09
_refine_diff_density_max 0.993
_refine_diff_density_min -0.626
_refine_diff_density_rms 0.077
_refine_ls_extinction_method none
_refine_ls_goodness_of_fit_ref 1.077
_refine_ls_hydrogen_treatment constr
_refine_ls_matrix_type full
_refine_ls_number_parameters 325
_refine_ls_number_reflns 5671
_refine_ls_number_restraints 19
_refine_ls_restrained_S_all 1.090
_refine_ls_R_factor_all 0.0499
_refine_ls_R_factor_gt 0.0427
_refine_ls_shift/su_max 0.040
_refine_ls_shift/su_mean 0.002
_refine_ls_structure_factor_coef Fsqd
_refine_ls_weighting_details 'calc w=1/[\s^2^(Fo^2^)+(0.0789P)^2^+0.7430P] where P=(Fo^2^+2Fc^2^)/3'
_refine_ls_weighting_scheme calc
_refine_ls_wR_factor_gt 0.1273
_refine_ls_wR_factor_ref 0.1331
_reflns_number_gt 4926
_reflns_number_total 5671
_reflns_threshold_expression >2sigma(i)
_cod_data_source_file ICA-2012-391-58-65-2.cif
_cod_data_source_block global
_cod_original_cell_volume 1284.3(1)
_cod_database_code 1507904

loop_
_symmetry_equiv_pos_as_xyz
'x, y, z'
'-x, -y, -z'

loop_
_atom_site_label
_atom_site_type_symbol
_atom_site_fract_x
_atom_site_fract_y
_atom_site_fract_z
_atom_site_U_iso_or_equiv
_atom_site_adp_type
_atom_site_occupancy
_atom_site_symmetry_multiplicity
_atom_site_calc_flag
_atom_site_refinement_flags
Zn1 Zn 0.15948(3) 0.12378(3) 0.69098(2) 0.02858(12) Uani 1 1 d .
O3 O 0.5972(2) 0.31562(19) 0.31625(14) 0.0360(4) Uani 1 1 d .
O4 O 0.4108(2) 0.39536(19) 0.44578(15) 0.0357(4) Uani 1 1 d .
O5 O 0.2734(2) 0.24317(19) 0.60174(15) 0.0374(4) Uani 1 1 d .
N1 N -0.2069(2) 0.0588(2) 0.56474(17) 0.0312(5) Uani 1 1 d .
O1 O 0.9026(2) 0.1428(2) 0.19917(16) 0.0448(5) Uani 1 1 d .
O2 O 0.7221(2) 0.05804(19) 0.28899(15) 0.0395(4) Uani 1 1 d .
N4 N -0.0322(3) 0.2907(2) 0.92362(18) 0.0410(6) Uani 1 1 d .
C24 C 0.2254(3) 0.3693(3) 0.5844(2) 0.0329(5) Uani 1 1 d .
C21 C 0.2068(3) 0.3724(3) 0.3521(2) 0.0394(6) Uani 1 1 d .
H21 H 0.1388 0.4071 0.3964 0.047 Uiso 1 1 calc R
O6 O 0.1150(2) 0.4252(2) 0.62179(18) 0.0539(6) Uani 1 1 d .
C29 C -0.0973(3) 0.0259(3) 0.6271(2) 0.0350(6) Uani 1 1 d .
H29 H -0.0811 -0.0536 0.6733 0.042 Uiso 1 1 calc R
N2 N -0.0151(2) 0.1209(2) 0.61481(17) 0.0331(5) Uani 1 1 d .
C27 C -0.1928(3) 0.1818(3) 0.5074(2) 0.0423(7) Uani 1 1 d .
H27 H -0.2523 0.2300 0.4568 0.051 Uiso 1 1 calc R
N3 N 0.1014(3) 0.1835(2) 0.81862(17) 0.0389(5) Uani 1 1 d .
C17 C 0.4558(3) 0.3149(2) 0.2974(2) 0.0315(5) Uani 1 1 d .
C22 C 0.3540(3) 0.3626(2) 0.36690(19) 0.0303(5) Uani 1 1 d .
C25 C -0.4477(3) 0.0479(2) 0.5048(2) 0.0317(5) Uani 1 1 d .
H25A H -0.4210 0.0933 0.4397 0.038 Uiso 1 1 calc R
H25B H -0.4957 0.1158 0.5413 0.038 Uiso 1 1 calc R
C33 C -0.1341(4) 0.3949(3) 0.9632(2) 0.0500(8) Uani 1 1 d .
H33A H -0.2100 0.3536 1.0020 0.060 Uiso 1 1 calc R
H33B H -0.1793 0.4605 0.9090 0.060 Uiso 1 1 calc R
C26 C -0.3141(3) -0.0271(3) 0.5564(2) 0.0375(6) Uani 1 1 d .
H26A H -0.3417 -0.0702 0.6219 0.045 Uiso 1 1 calc R
H26B H -0.2694 -0.0974 0.5210 0.045 Uiso 1 1 calc R
C16 C 0.7057(3) 0.2986(3) 0.2409(2) 0.0423(7) Uani 1 1 d .
H16A H 0.7776 0.3544 0.2460 0.051 Uiso 1 1 calc R
H16B H 0.6610 0.3319 0.1776 0.051 Uiso 1 1 calc R
C23 C 0.3124(3) 0.4593(3) 0.5122(2) 0.0401(6) Uani 1 1 d .
H23A H 0.2447 0.5293 0.4735 0.048 Uiso 1 1 calc R
H23B H 0.3673 0.5032 0.5497 0.048 Uiso 1 1 calc R
C18 C 0.4092(4) 0.2719(3) 0.2176(2) 0.0446(7) Uani 1 1 d .
H18 H 0.4762 0.2382 0.1723 0.053 Uiso 1 1 calc R
C15 C 0.7837(3) 0.1546(3) 0.24204(19) 0.0321(5) Uani 1 1 d .
C34 C -0.0609(4) 0.4662(3) 1.0264(2) 0.0456(7) Uani 1 1 d .
H34A H -0.0223 0.4014 1.0832 0.055 Uiso 1 1 calc R
H34B H -0.1328 0.5337 1.0503 0.055 Uiso 1 1 calc R
C28 C -0.0740(3) 0.2181(3) 0.5399(2) 0.0417(7) Uani 1 1 d .
H28 H -0.0383 0.2975 0.5147 0.050 Uiso 1 1 calc R
C30 C 0.0075(3) 0.2928(3) 0.8288(2) 0.0402(6) Uani 1 1 d .
H30 H -0.0262 0.3616 0.7772 0.048 Uiso 1 1 calc R
C20 C 0.1613(4) 0.3307(3) 0.2719(3) 0.0499(8) Uani 1 1 d .
H20 H 0.0627 0.3371 0.2624 0.060 Uiso 1 1 calc R
C31 C 0.1226(4) 0.1092(3) 0.9122(2) 0.0500(8) Uani 1 1 d .
H31 H 0.1835 0.0267 0.9277 0.060 Uiso 1 1 calc R
C19 C 0.2616(4) 0.2797(4) 0.2058(3) 0.0545(8) Uani 1 1 d .
H19 H 0.2301 0.2501 0.1527 0.065 Uiso 1 1 calc R
C32 C 0.0416(4) 0.1745(3) 0.9779(2) 0.0515(8) Uani 1 1 d .
H32 H 0.0366 0.1467 1.0458 0.062 Uiso 1 1 calc R
N5 N 0.5568(6) 0.2200(6) 0.8479(4) 0.1094(16) Uani 1 1 d D
O7 O 0.5892(9) 0.1889(9) 1.0054(5) 0.209(3) Uani 1 1 d .
C36 C 0.4636(19) 0.3346(19) 0.8691(14) 0.334(10) Uani 1 1 d U
H36A H 0.4254 0.3890 0.8090 0.500 Uiso 1 1 calc R
H36B H 0.5165 0.3859 0.9007 0.500 Uiso 1 1 calc R
H36C H 0.3853 0.3072 0.9119 0.500 Uiso 1 1 calc R
C35 C 0.5794(18) 0.2375(18) 0.7434(8) 0.307(8) Uani 1 1 d DU
H35A H 0.5158 0.3163 0.7125 0.461 Uiso 1 1 calc R
H35B H 0.5594 0.1598 0.7208 0.461 Uiso 1 1 calc R
H35C H 0.6783 0.2483 0.7266 0.461 Uiso 1 1 calc R
C37 C 0.613(2) 0.137(2) 0.9164(16) 0.306(9) Uani 1 1 d U

loop_
_atom_site_aniso_label
_atom_site_aniso_U_11
_atom_site_aniso_U_22
_atom_site_aniso_U_33
_atom_site_aniso_U_23
_atom_site_aniso_U_13
_atom_site_aniso_U_12
Zn1 0.02619(17) 0.03066(17) 0.02972(17) -0.00892(12) 0.00181(11) -0.00426(11)
O3 0.0276(9) 0.0379(10) 0.0395(10) -0.0063(8) 0.0084(8) -0.0011(7)
O4 0.0281(9) 0.0363(10) 0.0441(11) -0.0130(8) 0.0107(8) -0.0074(7)
O5 0.0353(10) 0.0332(10) 0.0442(11) -0.0089(8) 0.0089(8) -0.0087(8)
N1 0.0280(11) 0.0259(10) 0.0396(12) -0.0044(9) -0.0064(9) -0.0041(8)
O1 0.0368(11) 0.0517(12) 0.0425(11) -0.0120(10) 0.0127(9) 0.0006(9)
O2 0.0370(10) 0.0324(9) 0.0448(11) -0.0044(8) 0.0051(8) 0.0008(8)
N4 0.0552(15) 0.0358(12) 0.0341(12) -0.0139(10) 0.0100(11) -0.0092(11)
C24 0.0303(13) 0.0364(13) 0.0344(13) -0.0114(11) 0.0039(10) -0.0081(10)
C21 0.0276(13) 0.0357(14) 0.0478(16) 0.0047(12) 0.0028(11) -0.0014(10)
O6 0.0429(12) 0.0516(13) 0.0595(14) -0.0086(11) 0.0217(11) 0.0029(10)
C29 0.0312(13) 0.0317(13) 0.0406(14) -0.0008(11) -0.0072(11) -0.0057(10)
N2 0.0270(11) 0.0337(11) 0.0397(12) -0.0070(9) -0.0028(9) -0.0066(9)
C27 0.0417(16) 0.0327(14) 0.0501(17) 0.0066(12) -0.0130(13) -0.0112(12)
N3 0.0515(15) 0.0368(12) 0.0290(11) -0.0103(9) 0.0029(10) -0.0059(10)
C17 0.0305(13) 0.0235(11) 0.0357(13) 0.0014(10) 0.0011(10) 0.0002(9)
C22 0.0287(12) 0.0218(11) 0.0369(13) 0.0008(10) 0.0028(10) -0.0026(9)
C25 0.0249(12) 0.0285(12) 0.0414(14) -0.0055(11) -0.0013(10) -0.0051(10)
C33 0.0551(19) 0.0511(18) 0.0464(17) -0.0211(15) 0.0162(15) -0.0087(15)
C26 0.0347(14) 0.0276(12) 0.0511(16) -0.0020(11) -0.0114(12) -0.0094(10)
C16 0.0359(15) 0.0350(14) 0.0490(17) 0.0004(12) 0.0161(13) -0.0015(11)
C23 0.0404(15) 0.0303(13) 0.0518(17) -0.0148(12) 0.0152(13) -0.0096(11)
C18 0.0504(18) 0.0401(15) 0.0384(15) -0.0032(12) -0.0013(13) 0.0008(13)
C15 0.0320(13) 0.0351(13) 0.0270(12) -0.0060(10) 0.0014(10) 0.0005(10)
C34 0.0595(19) 0.0423(15) 0.0358(15) -0.0161(12) 0.0151(14) -0.0068(14)
C28 0.0374(15) 0.0342(14) 0.0534(17) -0.0001(12) -0.0085(13) -0.0120(11)
C30 0.0527(17) 0.0359(14) 0.0311(13) -0.0089(11) 0.0051(12) -0.0038(12)
C20 0.0366(16) 0.0524(18) 0.0551(19) 0.0069(15) -0.0126(14) -0.0072(13)
C31 0.076(2) 0.0342(15) 0.0368(15) -0.0072(12) -0.0011(15) 0.0000(15)
C19 0.063(2) 0.0542(19) 0.0449(17) -0.0012(15) -0.0223(16) -0.0068(16)
C32 0.086(3) 0.0396(16) 0.0289(14) -0.0065(12) 0.0044(15) -0.0112(16)
N5 0.110(4) 0.117(4) 0.092(3) -0.014(3) -0.018(3) 0.005(3)
O7 0.247(8) 0.263(9) 0.148(5) -0.087(6) 0.068(6) -0.097(7)
C36 0.318(13) 0.315(12) 0.371(13) -0.076(9) 0.005(9) -0.051(9)
C35 0.301(11) 0.363(12) 0.258(11) -0.073(9) -0.021(9) -0.033(9)
C37 0.294(12) 0.300(12) 0.305(11) 0.010(9) -0.034(9) -0.063(9)

loop_
_atom_type_symbol
_atom_type_description
_atom_type_scat_dispersion_real
_atom_type_scat_dispersion_imag
_atom_type_scat_source
c c 0.0033 0.0016 'international tables vol c tables 4.2.6.8 and 6.1.1.4'
h h 0.0000 0.0000 'international tables vol c tables 4.2.6.8 and 6.1.1.4'
n n 0.0061 0.0033 'international tables vol c tables 4.2.6.8 and 6.1.1.4'
o o 0.0106 0.0060 'international tables vol c tables 4.2.6.8 and 6.1.1.4'
zn zn 0.2839 1.4301 'international tables vol c tables 4.2.6.8 and 6.1.1.4'

loop_
_geom_angle_atom_site_label_1
_geom_angle_atom_site_label_2
_geom_angle_atom_site_label_3
_geom_angle
_geom_angle_site_symmetry_1
_geom_angle_site_symmetry_3
O5 Zn1 O2 106.56(9) . 2_656
O5 Zn1 N3 113.84(10) . .
O2 Zn1 N3 111.57(10) 2_656 .
O5 Zn1 N2 104.90(9) . .
O2 Zn1 N2 108.42(9) 2_656 .
N3 Zn1 N2 111.16(10) . .
C17 O3 C16 119.3(2) . .
C22 O4 C23 117.6(2) . .
C24 O5 Zn1 118.52(17) . .
C29 N1 C27 107.1(2) . .
C29 N1 C26 125.2(2) . .
C27 N1 C26 127.6(2) . .
C15 O2 Zn1 116.52(17) . 2_656
C30 N4 C32 107.8(2) . .
C30 N4 C33 126.3(3) . .
C32 N4 C33 125.9(3) . .
O6 C24 O5 125.5(3) . .
O6 C24 C23 116.8(3) . .
O5 C24 C23 117.7(2) . .
C20 C21 C22 120.2(3) . .
C20 C21 H21 119.9 . .
C22 C21 H21 119.9 . .
N2 C29 N1 111.5(2) . .
N2 C29 H29 124.3 . .
N1 C29 H29 124.3 . .
C29 N2 C28 105.8(2) . .
C29 N2 Zn1 127.57(19) . .
C28 N2 Zn1 126.67(18) . .
C28 C27 N1 105.8(2) . .
C28 C27 H27 127.1 . .
N1 C27 H27 127.1 . .
C30 N3 C31 106.0(2) . .
C30 N3 Zn1 124.9(2) . .
C31 N3 Zn1 127.7(2) . .
O3 C17 C18 125.3(3) . .
O3 C17 C22 114.8(2) . .
C18 C17 C22 119.9(3) . .
O4 C22 C21 125.0(2) . .
O4 C22 C17 115.6(2) . .
C21 C22 C17 119.4(3) . .
C26 C25 C25 111.0(3) . 2_456
C26 C25 H25A 109.4 . .
C25 C25 H25A 109.4 2_456 .
C26 C25 H25B 109.4 . .
C25 C25 H25B 109.4 2_456 .
H25A C25 H25B 108.0 . .
N4 C33 C34 112.3(3) . .
N4 C33 H33A 109.1 . .
C34 C33 H33A 109.1 . .
N4 C33 H33B 109.1 . .
C34 C33 H33B 109.1 . .
H33A C33 H33B 107.9 . .
N1 C26 C25 113.6(2) . .
N1 C26 H26A 108.8 . .
C25 C26 H26A 108.8 . .
N1 C26 H26B 108.8 . .
C25 C26 H26B 108.8 . .
H26A C26 H26B 107.7 . .
O3 C16 C15 115.9(2) . .
O3 C16 H16A 108.3 . .
C15 C16 H16A 108.3 . .
O3 C16 H16B 108.3 . .
C15 C16 H16B 108.3 . .
H16A C16 H16B 107.4 . .
O4 C23 C24 116.7(2) . .
O4 C23 H23A 108.1 . .
C24 C23 H23A 108.1 . .
O4 C23 H23B 108.1 . .
C24 C23 H23B 108.1 . .
H23A C23 H23B 107.3 . .
C17 C18 C19 119.5(3) . .
C17 C18 H18 120.3 . .
C19 C18 H18 120.3 . .
O1 C15 O2 126.0(3) . .
O1 C15 C16 116.1(2) . .
O2 C15 C16 117.9(2) . .
C33 C34 C34 113.9(3) . 2_567
C33 C34 H34A 108.8 . .
C34 C34 H34A 108.8 2_567 .
C33 C34 H34B 108.8 . .
C34 C34 H34B 108.8 2_567 .
H34A C34 H34B 107.7 . .
C27 C28 N2 109.9(2) . .
C27 C28 H28 125.1 . .
N2 C28 H28 125.1 . .
N3 C30 N4 110.7(3) . .
N3 C30 H30 124.6 . .
N4 C30 H30 124.6 . .
C19 C20 C21 120.1(3) . .
C19 C20 H20 119.9 . .
C21 C20 H20 119.9 . .
C32 C31 N3 109.6(3) . .
C32 C31 H31 125.2 . .
N3 C31 H31 125.2 . .
C20 C19 C18 120.8(3) . .
C20 C19 H19 119.6 . .
C18 C19 H19 119.6 . .
C31 C32 N4 105.9(3) . .
C31 C32 H32 127.0 . .
N4 C32 H32 127.0 . .
C37 N5 C36 118.5(14) . .
C37 N5 C35 133.1(14) . .
C36 N5 C35 107.8(11) . .
N5 C36 H36A 109.5 . .
N5 C36 H36B 109.5 . .
H36A C36 H36B 109.5 . .
N5 C36 H36C 109.5 . .
H36A C36 H36C 109.5 . .
H36B C36 H36C 109.5 . .
N5 C35 H35A 109.5 . .
N5 C35 H35B 109.5 . .
H35A C35 H35B 109.5 . .
N5 C35 H35C 109.5 . .
H35A C35 H35C 109.5 . .
H35B C35 H35C 109.5 . .
N5 C37 O7 110.4(17) . .

loop_
_geom_bond_atom_site_label_1
_geom_bond_atom_site_label_2
_geom_bond_distance
_geom_bond_site_symmetry_2
Zn1 O5 1.966(2) .
Zn1 O2 1.976(2) 2_656
Zn1 N3 1.994(2) .
Zn1 N2 2.009(2) .
O3 C17 1.368(3) .
O3 C16 1.424(3) .
O4 C22 1.366(3) .
O4 C23 1.428(3) .
O5 C24 1.274(3) .
N1 C29 1.339(3) .
N1 C27 1.376(3) .
N1 C26 1.469(3) .
O1 C15 1.227(3) .
O2 Zn1 1.976(2) 2_656
N4 C30 1.339(4) .
N4 C32 1.377(4) .
N4 C33 1.469(4) .
C24 O6 1.227(3) .
C24 C23 1.523(4) .
C21 C20 1.380(5) .
C21 C22 1.390(4) .
C21 H21 0.9300 .
C29 N2 1.322(3) .
C29 H29 0.9300 .
N2 C28 1.363(4) .
C27 C28 1.361(4) .
C27 H27 0.9300 .
N3 C30 1.323(4) .
N3 C31 1.378(4) .
C17 C18 1.386(4) .
C17 C22 1.406(4) .
C25 C26 1.496(4) .
C25 C25 1.529(5) 2_456
C25 H25A 0.9700 .
C25 H25B 0.9700 .
C33 C34 1.506(5) .
C33 H33A 0.9700 .
C33 H33B 0.9700 .
C26 H26A 0.9700 .
C26 H26B 0.9700 .
C16 C15 1.527(4) .
C16 H16A 0.9700 .
C16 H16B 0.9700 .
C23 H23A 0.9700 .
C23 H23B 0.9700 .
C18 C19 1.390(5) .
C18 H18 0.9300 .
C34 C34 1.513(6) 2_567
C34 H34A 0.9700 .
C34 H34B 0.9700 .
C28 H28 0.9300 .
C30 H30 0.9300 .
C20 C19 1.378(5) .
C20 H20 0.9300 .
C31 C32 1.350(5) .
C31 H31 0.9300 .
C19 H19 0.9300 .
C32 H32 0.9300 .
N5 C37 1.223(19) .
N5 C36 1.404(17) .
N5 C35 1.431(8) .
O7 C37 1.42(2) .
C36 H36A 0.9600 .
C36 H36B 0.9600 .
C36 H36C 0.9600 .
C35 H35A 0.9600 .
C35 H35B 0.9600 .
C35 H35C 0.9600 .

loop_
_geom_hbond_atom_site_label_D
_geom_hbond_atom_site_label_H
_geom_hbond_atom_site_label_A
_geom_hbond_distance_DH
_geom_hbond_distance_HA
_geom_hbond_distance_DA
_geom_hbond_angle_DHA
_geom_hbond_site_symmetry_A
C18 H18 O7 0.93 2.58 3.470(7) 159.5 1_554
C23 H23B O4 0.97 2.49 3.338(4) 146.0 2_666
C32 H32 O1 0.93 2.39 3.232(4) 149.9 1_456

loop_
_geom_torsion_atom_site_label_1
_geom_torsion_atom_site_label_2
_geom_torsion_atom_site_label_3
_geom_torsion_atom_site_label_4
_geom_torsion
_geom_torsion_site_symmetry_1
_geom_torsion_site_symmetry_4
O2 Zn1 O5 C24 -173.76(19) 2_656 .
N3 Zn1 O5 C24 -50.3(2) . .
N2 Zn1 O5 C24 71.4(2) . .
Zn1 O5 C24 O6 2.9(4) . .
Zn1 O5 C24 C23 -177.78(19) . .
C27 N1 C29 N2 1.1(3) . .
C26 N1 C29 N2 177.2(3) . .
N1 C29 N2 C28 -0.9(3) . .
N1 C29 N2 Zn1 178.49(18) . .
O5 Zn1 N2 C29 155.7(2) . .
O2 Zn1 N2 C29 42.2(3) 2_656 .
N3 Zn1 N2 C29 -80.8(3) . .
O5 Zn1 N2 C28 -25.0(3) . .
O2 Zn1 N2 C28 -138.5(2) 2_656 .
N3 Zn1 N2 C28 98.5(3) . .
C29 N1 C27 C28 -0.8(3) . .
C26 N1 C27 C28 -176.8(3) . .
O5 Zn1 N3 C30 68.2(3) . .
O2 Zn1 N3 C30 -171.2(2) 2_656 .
N2 Zn1 N3 C30 -50.0(3) . .
O5 Zn1 N3 C31 -127.4(3) . .
O2 Zn1 N3 C31 -6.7(3) 2_656 .
N2 Zn1 N3 C31 114.4(3) . .
C16 O3 C17 C18 13.9(4) . .
C16 O3 C17 C22 -166.1(2) . .
C23 O4 C22 C21 -7.8(4) . .
C23 O4 C22 C17 172.7(2) . .
C20 C21 C22 O4 -177.0(2) . .
C20 C21 C22 C17 2.5(4) . .
O3 C17 C22 O4 -3.6(3) . .
C18 C17 C22 O4 176.4(2) . .
O3 C17 C22 C21 176.8(2) . .
C18 C17 C22 C21 -3.1(4) . .
C30 N4 C33 C34 -113.3(4) . .
C32 N4 C33 C34 65.4(4) . .
C29 N1 C26 C25 162.4(3) . .
C27 N1 C26 C25 -22.2(4) . .
C25 C25 C26 N1 177.9(3) 2_456 .
C17 O3 C16 C15 -94.0(3) . .
C22 O4 C23 C24 77.0(3) . .
O6 C24 C23 O4 -160.4(3) . .
O5 C24 C23 O4 20.3(4) . .
O3 C17 C18 C19 -178.4(3) . .
C22 C17 C18 C19 1.6(4) . .
Zn1 O2 C15 O1 8.7(4) 2_656 .
Zn1 O2 C15 C16 -169.4(2) 2_656 .
O3 C16 C15 O1 -158.7(3) . .
O3 C16 C15 O2 19.7(4) . .
N4 C33 C34 C34 58.3(5) . 2_567
N1 C27 C28 N2 0.3(4) . .
C29 N2 C28 C27 0.4(4) . .
Zn1 N2 C28 C27 -179.0(2) . .
C31 N3 C30 N4 -0.5(4) . .
Zn1 N3 C30 N4 166.8(2) . .
C32 N4 C30 N3 0.9(4) . .
C33 N4 C30 N3 179.8(3) . .
C22 C21 C20 C19 -0.3(4) . .
C30 N3 C31 C32 -0.1(4) . .
Zn1 N3 C31 C32 -166.9(2) . .
C21 C20 C19 C18 -1.3(5) . .
C17 C18 C19 C20 0.6(5) . .
N3 C31 C32 N4 0.6(4) . .
C30 N4 C32 C31 -0.9(4) . .
C33 N4 C32 C31 -179.8(3) . .
C36 N5 C37 O7 -10(2) . .
C35 N5 C37 O7 159.7(13) . .
